data_4327551
loop_
_publ_author_name
'George Psomas'
'Ann J. Stemmler'
'Catherine Dendrinou-Samara'
'Jeffrey J. Bodwin'
'Manuela Schneider'
'Maria Alexiou'
'Jeff W. Kampf'
'Dimitris P. Kessissoglou'
'Vincent L. Pecoraro'

_publ_section_title
;
 Preparation of Site-Differentiated Mixed Ligand and Mixed Ligand/Mixed
 Metal Metallacrowns
;
_journal_name_full 'Inorganic Chemistry'
_journal_page_first 1562
_journal_page_last 1570
_journal_paper_doi 10.1021/ic000578+
_journal_volume 40
_journal_year 2001
_chemical_formula_sum 'C51 H54.5 N11.5 Ni5 O16'
_chemical_formula_weight 1378.11
_chemical_name_systematic
; 
 ? 
;
_space_group_IT_number 2
_symmetry_cell_setting triclinic
_symmetry_space_group_name_Hall '-P 1'
_symmetry_space_group_name_H-M 'P -1'
_atom_sites_solution_hydrogens geom
_atom_sites_solution_primary direct
_atom_sites_solution_secondary difmap
_audit_creation_method SHELXL
_cell_angle_alpha 67.55(2)
_cell_angle_beta 83.82(2)
_cell_angle_gamma 69.58(2)
_cell_formula_units_Z 2
_cell_length_a 14.056(3)
_cell_length_b 15.306(3)
_cell_length_c 15.806(4)
_cell_measurement_reflns_used 25
_cell_measurement_temperature 178(2)
_cell_measurement_theta_max 12.25
_cell_measurement_theta_min 8.65
_cell_volume 2944.0(13)
_computing_cell_refinement 'Siemens XSCANS'
_computing_data_collection 'Siemens XSCANS'
_computing_data_reduction 'Siemens XDISK'
_computing_structure_refinement 'SHELXL-93 (Sheldrick, 1993)'
_computing_structure_solution 'SHELXS-86 (Sheldrick, 1990)'
_diffrn_ambient_temperature 178(2)
_diffrn_measurement_device 'Siemens P4'
_diffrn_radiation_monochromator graphite
_diffrn_radiation_source 'sealed tube'
_diffrn_radiation_type MoK\a
_diffrn_radiation_wavelength 0.71073
_diffrn_reflns_av_R_equivalents 0.0000
_diffrn_reflns_av_sigmaI/netI 0.0617
_diffrn_reflns_limit_h_max 18
_diffrn_reflns_limit_h_min -18
_diffrn_reflns_limit_k_max 19
_diffrn_reflns_limit_k_min -18
_diffrn_reflns_limit_l_max 20
_diffrn_reflns_limit_l_min 0
_diffrn_reflns_number 13550
_diffrn_reflns_theta_max 27.57
_diffrn_reflns_theta_min 2.56
_diffrn_standards_decay_% <4%
_diffrn_standards_interval_count 97
_diffrn_standards_number 3
_exptl_absorpt_coefficient_mu 1.65
_exptl_absorpt_correction_T_max 1.328
_exptl_absorpt_correction_T_min 0.777
_exptl_absorpt_correction_type empirical
_exptl_crystal_colour green
_exptl_crystal_density_diffrn 1.555
_exptl_crystal_description block
_exptl_crystal_F_000 1418
_exptl_crystal_size_max 0.40
_exptl_crystal_size_mid 0.32
_exptl_crystal_size_min 0.24
_refine_diff_density_max 1.789
_refine_diff_density_min -0.766
_refine_diff_density_rms 0.131
_refine_ls_extinction_method none
_refine_ls_goodness_of_fit_all 1.055
_refine_ls_goodness_of_fit_obs 1.150
_refine_ls_matrix_type full
_refine_ls_number_parameters 846
_refine_ls_number_reflns 13550
_refine_ls_number_restraints 24
_refine_ls_restrained_S_all 1.055
_refine_ls_restrained_S_obs 1.150
_refine_ls_R_factor_all 0.0868
_refine_ls_R_factor_obs 0.0581
_refine_ls_shift/esd_max 0.059
_refine_ls_shift/esd_mean 0.001
_refine_ls_structure_factor_coef Fsqd
_refine_ls_weighting_details 'w=1/[\s^2^(Fo^2^)+(0.0951P)^2^+2.2686P] where P=(Fo^2^+2Fc^2^)/3'
_refine_ls_weighting_scheme calc
_refine_ls_wR_factor_all 0.1694
_refine_ls_wR_factor_obs 0.1527
_reflns_number_observed 9472
_reflns_number_total 13550
_reflns_observed_criterion >2sigma(I)
_cod_data_source_file ic0005782B_2.cif
_cod_data_source_block IC00578-2A
_cod_depositor_comments
;
The following automatic conversions were performed:

'_refine_ls_weighting_scheme' value 'calc
w=1/[\s^2^(Fo^2^)+(0.0951P)^2^+2.2686P] where P=(Fo^2^+2Fc^2^)/3' was
changed to 'calc'. New tag '_refine_ls_weighting_details' was
created. The value of the new tag was set to
'w=1/[\s^2^(Fo^2^)+(0.0951P)^2^+2.2686P] where P=(Fo^2^+2Fc^2^)/3'.

Automatic conversion script
Id: cif_fix_values 3143 2015-03-26 13:38:13Z robertas 
;
_cod_original_cell_volume 2944.0(10)
_cod_original_formula_sum 'C51 H54.50 N11.50 Ni5 O16'
_cod_database_code 4327551

loop_
_symmetry_equiv_pos_as_xyz
'x, y, z'
'-x, -y, -z'

loop_
_atom_site_aniso_label
_atom_site_aniso_U_11
_atom_site_aniso_U_22
_atom_site_aniso_U_33
_atom_site_aniso_U_23
_atom_site_aniso_U_13
_atom_site_aniso_U_12
Ni1 0.0172(3) 0.0188(3) 0.0185(3) -0.0071(2) -0.0005(2) -0.0081(2)
Ni2 0.0168(3) 0.0202(3) 0.0194(3) -0.0063(2) -0.0001(2) -0.0088(2)
Ni3 0.0201(3) 0.0196(3) 0.0191(3) -0.0067(2) -0.0026(2) -0.0051(2)
Ni4 0.0399(4) 0.0195(3) 0.0224(3) -0.0069(2) 0.0097(3) -0.0015(3)
Ni5 0.0139(3) 0.0185(3) 0.0186(3) -0.0079(2) -0.0002(2) -0.0065(2)
O1 0.018(2) 0.025(2) 0.023(2) -0.0030(13) -0.0038(13) -0.0083(14)
O2 0.020(2) 0.022(2) 0.024(2) -0.0068(13) -0.0028(13) -0.0104(13)
O3 0.018(2) 0.0190(15) 0.020(2) -0.0028(12) -0.0031(13) -0.0097(13)
O4 0.016(2) 0.022(2) 0.020(2) -0.0074(12) 0.0007(12) -0.0092(13)
O5 0.035(2) 0.028(2) 0.022(2) -0.0069(14) -0.006(2) 0.000(2)
O6 0.049(2) 0.018(2) 0.024(2) -0.0075(14) 0.012(2) -0.002(2)
O7 0.030(2) 0.0165(15) 0.018(2) -0.0056(12) 0.0029(14) -0.0039(14)
O8 0.020(2) 0.0197(15) 0.0178(15) -0.0081(12) 0.0037(13) -0.0055(13)
O9 0.020(2) 0.0200(15) 0.025(2) -0.0106(13) 0.0020(13) -0.0071(13)
O10 0.020(2) 0.022(2) 0.023(2) -0.0100(13) 0.0008(13) -0.0072(13)
O11 0.017(2) 0.028(2) 0.027(2) -0.0099(14) -0.0029(13) -0.0093(14)
O12 0.022(2) 0.026(2) 0.027(2) -0.0090(14) -0.0044(14) -0.0070(14)
O14 0.042(2) 0.028(2) 0.037(2) -0.016(2) -0.006(2) -0.013(2)
N1 0.019(2) 0.017(2) 0.018(2) -0.0054(14) -0.0037(15) -0.0078(15)
N2 0.018(2) 0.031(2) 0.032(2) -0.006(2) 0.004(2) -0.008(2)
N3 0.019(2) 0.020(2) 0.021(2) -0.0101(15) 0.003(2) -0.008(2)
N4 0.025(2) 0.021(2) 0.022(2) -0.006(2) -0.001(2) -0.011(2)
N5 0.021(2) 0.017(2) 0.020(2) -0.0052(14) -0.001(2) -0.006(2)
N6 0.058(3) 0.026(2) 0.031(2) -0.010(2) 0.015(2) -0.001(2)
N7 0.025(2) 0.024(2) 0.024(2) -0.008(2) 0.004(2) -0.003(2)
N8 0.019(2) 0.022(2) 0.018(2) -0.0091(15) 0.0032(15) -0.008(2)
N10 0.078(5) 0.066(4) 0.060(4) -0.038(3) -0.008(3) -0.032(4)
C1 0.024(2) 0.024(2) 0.024(2) -0.010(2) -0.006(2) -0.006(2)
C2 0.028(3) 0.026(2) 0.022(2) -0.007(2) -0.003(2) -0.005(2)
C3 0.024(3) 0.025(2) 0.034(3) -0.009(2) -0.007(2) -0.001(2)
C4 0.017(2) 0.034(3) 0.041(3) -0.012(2) -0.002(2) -0.005(2)
C5 0.022(2) 0.030(2) 0.029(3) -0.011(2) 0.000(2) -0.010(2)
C6 0.018(2) 0.023(2) 0.023(2) -0.012(2) -0.002(2) -0.007(2)
C7 0.020(2) 0.019(2) 0.021(2) -0.010(2) -0.002(2) -0.009(2)
C8 0.018(3) 0.068(4) 0.048(4) 0.001(3) 0.006(3) -0.013(3)
C9 0.017(4) 0.055(6) 0.052(6) 0.000(5) 0.002(4) -0.014(4)
C10 0.022(4) 0.059(6) 0.044(5) -0.002(5) 0.013(4) -0.024(4)
C11 0.026(3) 0.066(4) 0.052(4) 0.019(3) 0.003(3) -0.018(3)
C12 0.024(3) 0.030(3) 0.026(2) -0.005(2) 0.007(2) -0.009(2)
C13 0.026(2) 0.021(2) 0.023(2) -0.011(2) 0.003(2) -0.011(2)
C14 0.030(3) 0.021(2) 0.022(2) -0.011(2) 0.004(2) -0.012(2)
C15 0.043(3) 0.024(2) 0.023(2) -0.010(2) 0.007(2) -0.017(2)
C16 0.057(4) 0.025(2) 0.020(2) -0.008(2) 0.000(2) -0.018(2)
C17 0.042(3) 0.035(3) 0.022(2) -0.004(2) -0.003(2) -0.018(3)
C18 0.033(3) 0.035(3) 0.023(2) -0.004(2) -0.007(2) -0.011(2)
C19 0.019(2) 0.026(2) 0.031(3) -0.012(2) -0.004(2) -0.001(2)
C20 0.026(3) 0.024(2) 0.031(3) -0.004(2) -0.008(2) -0.003(2)
C21 0.026(3) 0.017(2) 0.043(3) -0.009(2) -0.008(2) 0.001(2)
C22 0.020(2) 0.029(2) 0.037(3) -0.019(2) 0.007(2) -0.007(2)
C23 0.019(2) 0.029(2) 0.031(3) -0.011(2) 0.002(2) -0.007(2)
C24 0.019(2) 0.022(2) 0.027(2) -0.010(2) 0.000(2) -0.005(2)
C25 0.025(3) 0.022(2) 0.021(2) -0.009(2) 0.000(2) -0.003(2)
C26 0.084(6) 0.026(3) 0.043(4) -0.011(3) 0.028(4) 0.007(3)
C27 0.088(6) 0.040(3) 0.041(4) -0.016(3) 0.035(4) 0.004(4)
C28 0.073(5) 0.046(4) 0.036(3) -0.014(3) 0.030(3) -0.002(3)
C29 0.065(4) 0.030(3) 0.032(3) -0.007(2) 0.019(3) -0.003(3)
C30 0.050(4) 0.026(3) 0.029(3) -0.007(2) 0.014(3) -0.003(3)
C31 0.023(2) 0.025(2) 0.027(2) -0.009(2) 0.010(2) -0.005(2)
C32 0.024(2) 0.021(2) 0.024(2) -0.008(2) 0.005(2) -0.006(2)
C33 0.023(3) 0.033(3) 0.036(3) -0.010(2) 0.009(2) -0.007(2)
C34 0.030(3) 0.032(3) 0.035(3) -0.004(2) 0.005(2) -0.016(2)
C35 0.035(3) 0.024(2) 0.027(2) -0.009(2) 0.000(2) -0.013(2)
C36 0.029(3) 0.018(2) 0.021(2) -0.008(2) -0.001(2) -0.009(2)
C37 0.014(2) 0.023(2) 0.025(2) -0.012(2) 0.005(2) -0.012(2)
C38 0.032(3) 0.026(2) 0.028(2) -0.016(2) 0.002(2) -0.009(2)
C39 0.010(2) 0.032(2) 0.026(2) -0.014(2) 0.001(2) -0.007(2)
C40 0.037(3) 0.044(3) 0.050(4) -0.009(3) -0.021(3) -0.017(3)
O13 0.037(2) 0.033(2) 0.027(2) -0.0156(15) 0.001(2) -0.020(2)
N9 0.032(4) 0.019(3) 0.038(4) -0.016(3) -0.014(3) -0.007(3)
C41 0.032(5) 0.029(4) 0.019(4) -0.005(3) -0.007(3) -0.013(4)
C42 0.047(7) 0.029(5) 0.060(7) -0.028(5) 0.000(6) -0.009(5)
C43 0.054(6) 0.033(5) 0.030(4) -0.009(4) -0.013(4) -0.025(4)
N9A 0.037(5) 0.032(5) 0.031(5) -0.025(4) -0.002(4) -0.016(4)
C41A 0.025(6) 0.024(6) 0.033(6) -0.018(5) -0.006(5) -0.011(5)
C42A 0.041(8) 0.028(7) 0.063(10) -0.028(7) -0.002(7) -0.013(6)
C43A 0.077(13) 0.066(11) 0.037(8) -0.035(8) 0.030(9) -0.045(11)
C44 0.039(4) 0.067(4) 0.085(5) -0.057(4) 0.024(4) -0.028(3)
C45 0.063(6) 0.095(7) 0.097(7) -0.057(6) 0.002(5) -0.031(5)
C46 0.112(9) 0.137(10) 0.156(11) -0.118(9) 0.035(8) -0.062(8)
O16 0.044(5) 0.061(6) 0.058(6) -0.019(5) -0.003(5) -0.028(5)
N12 0.041(6) 0.043(5) 0.061(7) -0.034(5) 0.020(5) -0.027(5)
C50 0.022(6) 0.055(8) 0.096(11) -0.046(8) -0.007(6) -0.015(5)
C51 0.073(10) 0.088(11) 0.060(8) -0.055(8) 0.031(8) -0.065(9)
C52 0.095(13) 0.075(10) 0.143(16) -0.087(12) 0.103(13) -0.067(10)

loop_
_atom_site_label
_atom_site_type_symbol
_atom_site_fract_x
_atom_site_fract_y
_atom_site_fract_z
_atom_site_U_iso_or_equiv
_atom_site_thermal_displace_type
_atom_site_occupancy
_atom_site_calc_flag
_atom_site_refinement_flags
_atom_site_disorder_group
Ni1 Ni 0.93464(4) -0.26626(4) 0.46264(4) 0.01742(14) Uani 1 d . .
Ni2 Ni 1.04559(4) -0.04758(4) 0.22401(4) 0.01831(14) Uani 1 d . .
Ni3 Ni 0.73952(5) 0.17229(4) 0.13346(4) 0.01990(14) Uani 1 d . .
Ni4 Ni 0.67744(6) 0.00598(5) 0.42711(4) 0.0307(2) Uani 1 d . .
Ni5 Ni 0.81904(4) -0.07684(4) 0.26888(4) 0.01636(13) Uani 1 d . .
O1 O 1.0609(2) -0.3663(2) 0.5300(2) 0.0233(7) Uani 1 d . .
O2 O 1.1489(2) -0.1409(2) 0.3056(2) 0.0216(7) Uani 1 d . .
O3 O 0.9608(2) -0.0946(2) 0.3089(2) 0.0191(6) Uani 1 d . .
O4 O 0.8490(2) 0.0323(2) 0.1523(2) 0.0187(6) Uani 1 d . .
O5 O 0.6299(3) 0.3046(3) 0.1071(2) 0.0316(8) Uani 1 d . .
O6 O 0.6208(3) 0.1426(2) 0.3940(2) 0.0341(9) Uani 1 d . .
O7 O 0.7421(3) 0.0321(2) 0.3203(2) 0.0231(7) Uani 1 d . .
O8 O 0.7937(2) -0.1684(2) 0.3980(2) 0.0192(7) Uani 1 d . .
O9 O 0.9377(2) -0.3335(2) 0.3716(2) 0.0209(7) Uani 1 d . .
O10 O 0.8809(2) -0.2027(2) 0.2372(2) 0.0208(7) Uani 1 d . .
O11 O 0.6898(2) -0.0517(2) 0.2037(2) 0.0231(7) Uani 1 d . .
O12 O 0.6447(3) 0.1088(2) 0.1041(2) 0.0252(7) Uani 1 d . .
O14 O 0.8537(3) 0.2295(3) 0.1551(3) 0.0332(9) Uani 1 d . .
N1 N 1.0149(3) -0.1852(3) 0.3801(2) 0.0177(8) Uani 1 d . .
N2 N 1.1252(3) 0.0153(3) 0.1372(3) 0.0290(10) Uani 1 d . .
N3 N 0.9434(3) 0.0361(3) 0.1384(3) 0.0187(8) Uani 1 d . .
N4 N 0.7924(3) 0.2045(3) 0.0021(3) 0.0222(8) Uani 1 d . .
N5 N 0.7048(3) 0.1346(3) 0.2650(3) 0.0199(8) Uani 1 d . .
N6 N 0.6199(4) -0.0324(3) 0.5424(3) 0.0436(14) Uani 1 d . .
N7 N 0.7304(3) -0.1298(3) 0.4534(3) 0.0262(9) Uani 1 d . .
N8 N 0.8454(3) -0.3443(3) 0.5466(2) 0.0188(8) Uani 1 d . .
N10 N 0.9119(5) 0.3223(5) 0.2069(4) 0.060(2) Uani 1 d . .
C1 C 1.1549(4) -0.3698(4) 0.5097(3) 0.0237(10) Uani 1 d . .
C2 C 1.2338(4) -0.4567(4) 0.5630(3) 0.0270(11) Uani 1 d . .
H2A H 1.2162(4) -0.5084(4) 0.6112(3) 0.036(4) Uiso 1 calc R .
C3 C 1.3344(4) -0.4678(4) 0.5470(4) 0.0297(11) Uani 1 d . .
H3A H 1.3849(4) -0.5271(4) 0.5838(4) 0.036(4) Uiso 1 calc R .
C4 C 1.3639(4) -0.3928(4) 0.4768(4) 0.0318(12) Uani 1 d . .
H4A H 1.4337(4) -0.4003(4) 0.4666(4) 0.036(4) Uiso 1 calc R .
C5 C 1.2895(4) -0.3085(4) 0.4234(4) 0.0267(10) Uani 1 d . .
H5A H 1.3090(4) -0.2581(4) 0.3753(4) 0.036(4) Uiso 1 calc R .
C6 C 1.1854(4) -0.2940(3) 0.4375(3) 0.0198(9) Uani 1 d . .
C7 C 1.1122(4) -0.2032(3) 0.3733(3) 0.0187(9) Uani 1 d . .
C8 C 1.2249(4) -0.0020(6) 0.1515(5) 0.052(2) Uani 1 d . .
C9 C 1.2711(6) 0.0702(9) 0.0952(7) 0.048(3) Uani 1 d . .
H9A H 1.3385(6) 0.0627(9) 0.1086(7) 0.036(4) Uiso 1 calc R .
C10 C 1.2165(6) 0.1505(9) 0.0215(7) 0.045(3) Uani 1 d . .
H10A H 1.2451(6) 0.2000(9) -0.0156(7) 0.036(4) Uiso 1 calc R .
C11 C 1.1163(5) 0.1586(6) 0.0013(5) 0.060(2) Uani 1 d . .
C12 C 1.0718(4) 0.0919(4) 0.0622(3) 0.0286(11) Uani 1 d . .
C13 C 0.9647(4) 0.0988(3) 0.0614(3) 0.0217(10) Uani 1 d . .
C14 C 0.8919(4) 0.1665(3) -0.0165(3) 0.0226(10) Uani 1 d . .
C15 C 0.9264(4) 0.1882(4) -0.1057(3) 0.0285(11) Uani 1 d . .
H15A H 0.9962(4) 0.1609(4) -0.1173(3) 0.036(4) Uiso 1 calc R .
C16 C 0.8555(5) 0.2513(4) -0.1777(3) 0.0327(12) Uani 1 d . .
H16A H 0.8768(5) 0.2678(4) -0.2392(3) 0.036(4) Uiso 1 calc R .
C17 C 0.7559(5) 0.2891(4) -0.1596(4) 0.0336(12) Uani 1 d . .
H17A H 0.7069(5) 0.3316(4) -0.2080(4) 0.036(4) Uiso 1 calc R .
C18 C 0.7270(4) 0.2642(4) -0.0684(3) 0.0319(12) Uani 1 d . .
H18A H 0.6575(4) 0.2912(4) -0.0560(3) 0.036(4) Uiso 1 calc R .
C19 C 0.5963(4) 0.3482(4) 0.1672(3) 0.0263(11) Uani 1 d . .
C20 C 0.5517(4) 0.4542(4) 0.1339(4) 0.0300(11) Uani 1 d . .
H20A H 0.5452(4) 0.4903(4) 0.0696(4) 0.036(4) Uiso 1 calc R .
C21 C 0.5174(4) 0.5068(4) 0.1913(4) 0.0312(12) Uani 1 d . .
H21A H 0.4883(4) 0.5779(4) 0.1660(4) 0.036(4) Uiso 1 calc R .
C22 C 0.5247(4) 0.4573(4) 0.2856(4) 0.0276(11) Uani 1 d . .
H22A H 0.5021(4) 0.4936(4) 0.3253(4) 0.036(4) Uiso 1 calc R .
C23 C 0.5662(4) 0.3528(4) 0.3209(4) 0.0271(11) Uani 1 d . .
H23A H 0.5709(4) 0.3185(4) 0.3855(4) 0.036(4) Uiso 1 calc R .
C24 C 0.6013(4) 0.2966(3) 0.2647(3) 0.0228(10) Uani 1 d . .
C25 C 0.6442(4) 0.1875(3) 0.3085(3) 0.0238(10) Uani 1 d . .
C26 C 0.5624(6) 0.0293(4) 0.5847(5) 0.061(2) Uani 1 d . .
H26A H 0.5468(6) 0.0998(4) 0.5544(5) 0.036(4) Uiso 1 calc R .
C27 C 0.5260(6) -0.0074(5) 0.6703(5) 0.066(3) Uani 1 d . .
H27A H 0.4845(6) 0.0373(5) 0.6984(5) 0.036(4) Uiso 1 calc R .
C28 C 0.5503(6) -0.1102(5) 0.7157(4) 0.059(2) Uani 1 d . .
H28A H 0.5253(6) -0.1363(5) 0.7750(4) 0.036(4) Uiso 1 calc R .
C29 C 0.6104(6) -0.1742(4) 0.6746(4) 0.049(2) Uani 1 d . .
H29A H 0.6290(6) -0.2448(4) 0.7059(4) 0.036(4) Uiso 1 calc R .
C30 C 0.6439(5) -0.1345(4) 0.5866(4) 0.0403(15) Uani 1 d . .
C31 C 0.7075(4) -0.1897(4) 0.5310(3) 0.0268(11) Uani 1 d . .
C32 C 0.7466(4) -0.3009(3) 0.5617(3) 0.0235(10) Uani 1 d . .
C33 C 0.6840(4) -0.3566(4) 0.6039(4) 0.0328(12) Uani 1 d . .
H33A H 0.6147(4) -0.3243(4) 0.6131(4) 0.036(4) Uiso 1 calc R .
C34 C 0.7237(4) -0.4602(4) 0.6328(4) 0.0336(12) Uani 1 d . .
H34A H 0.6819(4) -0.4998(4) 0.6619(4) 0.036(4) Uiso 1 calc R .
C35 C 0.8243(4) -0.5049(4) 0.6189(3) 0.0283(11) Uani 1 d . .
H35A H 0.8533(4) -0.5759(4) 0.6389(3) 0.036(4) Uiso 1 calc R .
C36 C 0.8827(4) -0.4447(3) 0.5752(3) 0.0220(10) Uani 1 d . .
H36A H 0.9520(4) -0.4758(3) 0.5651(3) 0.036(4) Uiso 1 calc R .
C37 C 0.9157(3) -0.2958(3) 0.2869(3) 0.0185(9) Uani 1 d . .
C38 C 0.9352(4) -0.3696(4) 0.2395(3) 0.0266(11) Uani 1 d . .
H38A H 1.0015(21) -0.3775(36) 0.2109(36) 0.106(8) Uiso 1 calc R .
H38B H 0.8820(27) -0.3443(23) 0.1925(30) 0.106(8) Uiso 1 calc R .
H38C H 0.9348(47) -0.4346(14) 0.2847(8) 0.106(8) Uiso 1 calc R .
C39 C 0.6388(3) 0.0215(4) 0.1379(3) 0.0218(10) Uani 1 d . .
C40 C 0.5596(5) 0.0030(5) 0.0951(4) 0.0431(15) Uani 1 d . .
H40A H 0.5333(34) 0.0593(22) 0.0375(21) 0.106(8) Uiso 1 calc R .
H40B H 0.5038(23) -0.0033(46) 0.1373(18) 0.106(8) Uiso 1 calc R .
H40C H 0.5907(12) -0.0591(25) 0.0830(39) 0.106(8) Uiso 1 calc R .
O13 O 0.9121(3) -0.1839(3) 0.5509(2) 0.0285(8) Uani 1 d . .
N9 N 0.9873(6) -0.1006(5) 0.6001(5) 0.028(2) Uani 0.60 d PU 1
C41 C 0.9936(7) -0.1716(6) 0.5682(5) 0.026(2) Uani 0.60 d P 1
H41A H 1.0583(7) -0.2134(6) 0.5582(5) 0.106(8) Uiso 0.60 calc PR 1
C42 C 0.8873(9) -0.0368(7) 0.6154(8) 0.043(3) Uani 0.60 d P 1
H42A H 0.8825(34) 0.0338(8) 0.5859(70) 0.106(8) Uiso 0.60 calc PR 1
H42B H 0.8776(36) -0.0533(62) 0.6813(9) 0.106(8) Uiso 0.60 calc PR 1
H42C H 0.8346(10) -0.0482(65) 0.5892(72) 0.106(8) Uiso 0.60 calc PR 1
C43 C 1.0783(8) -0.0861(7) 0.6216(6) 0.035(2) Uani 0.60 d P 1
H43A H 1.0767(39) -0.0907(76) 0.6852(22) 0.106(8) Uiso 0.60 calc PR 1
H43B H 1.0800(41) -0.0199(31) 0.5806(47) 0.106(8) Uiso 0.60 calc PR 1
H43C H 1.1389(8) -0.1381(46) 0.6132(67) 0.106(8) Uiso 0.60 calc PR 1
N9A N 0.8534(9) -0.0209(8) 0.5495(8) 0.028(2) Uani 0.40 d PU 2
C41A C 0.8887(9) -0.0861(9) 0.5109(9) 0.024(2) Uani 0.40 d P 2
H41B H 0.8988(9) -0.0607(9) 0.4469(9) 0.106(8) Uiso 0.40 calc PR 2
C42A C 0.8394(12) 0.0875(10) 0.4934(11) 0.040(3) Uani 0.40 d P 2
H42D H 0.8911(75) 0.1065(34) 0.5121(75) 0.106(8) Uiso 0.40 calc PR 2
H42E H 0.7717(46) 0.1295(14) 0.5032(84) 0.106(8) Uiso 0.40 calc PR 2
H42F H 0.8462(119) 0.0970(25) 0.4284(14) 0.106(8) Uiso 0.40 calc PR 2
C43A C 0.8249(16) -0.0471(14) 0.6459(11) 0.051(5) Uani 0.40 d P 2
H43D H 0.7669(79) 0.0083(52) 0.6524(22) 0.106(8) Uiso 0.40 calc PR 2
H43E H 0.8824(43) -0.0592(119) 0.6836(18) 0.106(8) Uiso 0.40 calc PR 2
H43F H 0.8062(119) -0.1078(70) 0.6658(33) 0.106(8) Uiso 0.40 calc PR 2
C44 C 0.8397(5) 0.2958(6) 0.1844(5) 0.054(2) Uani 1 d . .
H44A H 0.7712(5) 0.3321(6) 0.1921(5) 0.106(8) Uiso 1 calc R .
C45 C 1.0194(7) 0.2864(7) 0.1780(7) 0.077(3) Uani 1 d . .
H45A H 1.0657(8) 0.2576(42) 0.2311(10) 0.106(8) Uiso 1 calc R .
H45B H 1.0356(16) 0.3430(12) 0.1313(31) 0.106(8) Uiso 1 calc R .
H45C H 1.0269(14) 0.2352(34) 0.1526(39) 0.106(8) Uiso 1 calc R .
C46 C 0.8842(9) 0.4020(9) 0.2437(9) 0.111(4) Uani 1 d . .
H46A H 0.9257(35) 0.4451(30) 0.2160(34) 0.106(8) Uiso 1 calc R .
H46B H 0.8960(45) 0.3722(9) 0.3103(10) 0.106(8) Uiso 1 calc R .
H46C H 0.8122(16) 0.4422(30) 0.2295(38) 0.106(8) Uiso 1 calc R .
O16 O 1.1495(7) 0.4007(7) -0.0281(7) 0.052(2) Uani 0.50 d P .
N12 N 1.2149(8) 0.4687(8) 0.0538(8) 0.041(2) Uani 0.50 d P .
C50 C 1.2214(9) 0.4045(10) 0.0127(11) 0.051(4) Uani 0.50 d P .
H50A H 1.2866(9) 0.3565(10) 0.0139(11) 0.106(8) Uiso 1 calc R .
C51 C 1.3034(12) 0.4696(12) 0.0910(10) 0.056(4) Uani 0.50 d P .
C52 C 1.1185(14) 0.5414(12) 0.0649(14) 0.086(7) Uani 0.50 d P .
O15A O 0.4256(7) 0.8377(6) 0.2656(6) 0.069(2) Uiso 0.75 d P .
C47A C 0.4801(11) 0.7854(10) 0.2188(11) 0.074(4) Uiso 0.75 d P .
N11A N 0.5812(7) 0.7431(7) 0.2755(8) 0.036(2) Uiso 0.60 d P .
C48A C 0.6530(11) 0.7070(10) 0.2163(9) 0.056(3) Uiso 0.60 d P .
C49A C 0.6204(10) 0.7427(9) 0.3578(10) 0.043(3) Uiso 0.60 d P .
N11B N 0.5851(9) 0.7300(9) 0.2437(9) 0.020(3) Uiso 0.35 d P .
C48B C 0.6497(14) 0.6743(13) 0.1940(12) 0.037(4) Uiso 0.35 d P .
C49B C 0.6335(13) 0.7389(11) 0.3213(12) 0.024(3) Uiso 0.35 d P .
O15C O 0.5825(49) 0.7493(42) 0.3931(42) 0.066(15) Uiso 0.10 d P .
C47C C 0.5840(42) 0.7523(34) 0.3074(37) 0.039(11) Uiso 0.15 d P .
N11C N 0.4855(12) 0.7896(11) 0.2530(11) 0.015(3) Uiso 0.25 d P .
C48C C 0.4524(48) 0.7750(45) 0.1768(43) 0.069(15) Uiso 0.15 d P .
C49C C 0.4171(14) 0.8458(13) 0.3019(13) 0.017(4) Uiso 0.25 d P .
O99 O 0.4785(6) 0.2788(6) 0.0182(5) 0.036(2) Uiso 0.50 d P .
C99 C 0.5283(11) 0.2723(11) -0.0580(10) 0.052(3) Uiso 0.50 d P .

loop_
_atom_type_symbol
_atom_type_description
_atom_type_scat_dispersion_real
_atom_type_scat_dispersion_imag
_atom_type_scat_source
C C 0.0033 0.0016 'International Tables Vol C Tables 4.2.6.8 and 6.1.1.4'
H H 0.0000 0.0000 'International Tables Vol C Tables 4.2.6.8 and 6.1.1.4'
N N 0.0061 0.0033 'International Tables Vol C Tables 4.2.6.8 and 6.1.1.4'
O O 0.0106 0.0060 'International Tables Vol C Tables 4.2.6.8 and 6.1.1.4'
Ni Ni 0.3393 1.1124 'International Tables Vol C Tables 4.2.6.8 and 6.1.1.4'

loop_
_geom_angle_atom_site_label_1
_geom_angle_atom_site_label_2
_geom_angle_atom_site_label_3
_geom_angle
O1 Ni1 N1 89.62(14)
O1 Ni1 O9 95.47(13)
N1 Ni1 O9 91.27(14)
O1 Ni1 N8 92.89(14)
N1 Ni1 N8 177.28(15)
O9 Ni1 N8 89.52(14)
O1 Ni1 O8 174.99(13)
N1 Ni1 O8 95.36(14)
O9 Ni1 O8 83.90(12)
N8 Ni1 O8 82.14(14)
O1 Ni1 O13 91.78(14)
N1 Ni1 O13 90.07(15)
O9 Ni1 O13 172.63(14)
N8 Ni1 O13 88.82(14)
O8 Ni1 O13 88.76(13)
O3 Ni2 N3 93.5(2)
O3 Ni2 O2 86.25(14)
N3 Ni2 O2 174.5(2)
O3 Ni2 N2 173.4(2)
N3 Ni2 N2 83.6(2)
O2 Ni2 N2 97.2(2)
N5 Ni3 O5 89.16(15)
N5 Ni3 N4 173.5(2)
O5 Ni3 N4 95.51(15)
N5 Ni3 O12 93.7(2)
O5 Ni3 O12 92.87(15)
N4 Ni3 O12 90.57(15)
N5 Ni3 O4 93.86(14)
O5 Ni3 O4 175.17(14)
N4 Ni3 O4 81.79(14)
O12 Ni3 O4 83.17(13)
N5 Ni3 O14 91.2(2)
O5 Ni3 O14 92.4(2)
N4 Ni3 O14 84.2(2)
O12 Ni3 O14 172.91(14)
O4 Ni3 O14 91.33(13)
O7 Ni4 O6 86.30(15)
O7 Ni4 N7 91.7(2)
O6 Ni4 N7 176.3(2)
O7 Ni4 N6 174.7(2)
O6 Ni4 N6 98.4(2)
N7 Ni4 N6 83.7(2)
O11 Ni5 O10 86.99(13)
O11 Ni5 O7 90.12(14)
O10 Ni5 O7 168.37(13)
O11 Ni5 O3 168.54(13)
O10 Ni5 O3 89.21(13)
O7 Ni5 O3 95.66(14)
O11 Ni5 O8 99.08(13)
O10 Ni5 O8 87.83(12)
O7 Ni5 O8 81.49(12)
O3 Ni5 O8 91.57(12)
O11 Ni5 O4 87.86(13)
O10 Ni5 O4 101.69(12)
O7 Ni5 O4 89.45(12)
O3 Ni5 O4 82.33(12)
O8 Ni5 O4 168.56(13)
C1 O1 Ni1 128.2(3)
C7 O2 Ni2 109.4(3)
N1 O3 Ni2 111.4(2)
N1 O3 Ni5 118.9(2)
Ni2 O3 Ni5 119.5(2)
N3 O4 Ni5 119.9(2)
N3 O4 Ni3 112.8(2)
Ni5 O4 Ni3 110.03(14)
C19 O5 Ni3 124.4(3)
C25 O6 Ni4 109.5(3)
N5 O7 Ni4 111.2(2)
N5 O7 Ni5 122.8(2)
Ni4 O7 Ni5 122.6(2)
N7 O8 Ni5 120.6(3)
N7 O8 Ni1 112.4(3)
Ni5 O8 Ni1 108.51(14)
C37 O9 Ni1 130.6(3)
C37 O10 Ni5 132.3(3)
C39 O11 Ni5 131.7(3)
C39 O12 Ni3 132.5(3)
C44 O14 Ni3 126.9(4)
C7 N1 O3 111.0(4)
C7 N1 Ni1 131.4(3)
O3 N1 Ni1 117.3(3)
C8 N2 C12 121.4(5)
C8 N2 Ni2 123.8(4)
C12 N2 Ni2 114.1(3)
C13 N3 O4 120.1(4)
C13 N3 Ni2 118.7(3)
O4 N3 Ni2 121.1(3)
C18 N4 C14 117.9(4)
C18 N4 Ni3 119.2(4)
C14 N4 Ni3 122.8(3)
C25 N5 O7 112.1(4)
C25 N5 Ni3 130.7(3)
O7 N5 Ni3 116.9(3)
C26 N6 C30 119.5(5)
C26 N6 Ni4 126.5(4)
C30 N6 Ni4 114.0(4)
C31 N7 O8 119.6(4)
C31 N7 Ni4 118.2(3)
O8 N7 Ni4 122.2(3)
C36 N8 C32 118.0(4)
C36 N8 Ni1 117.2(3)
C32 N8 Ni1 123.8(3)
C44 N10 C46 120.2(7)
C44 N10 C45 120.8(6)
C46 N10 C45 117.9(7)
O1 C1 C2 117.4(4)
O1 C1 C6 125.8(4)
C2 C1 C6 116.9(5)
C3 C2 C1 121.9(5)
C2 C3 C4 121.0(5)
C5 C4 C3 118.5(5)
C4 C5 C6 122.4(5)
C5 C6 C1 119.4(4)
C5 C6 C7 117.8(4)
C1 C6 C7 122.7(4)
N1 C7 O2 120.4(4)
N1 C7 C6 121.8(4)
O2 C7 C6 117.8(4)
N2 C8 C9 119.6(6)
C10 C9 C8 119.1(8)
C9 C10 C11 119.4(8)
C12 C11 C10 119.2(6)
N2 C12 C11 120.5(5)
N2 C12 C13 112.4(4)
C11 C12 C13 126.8(5)
N3 C13 C12 110.7(4)
N3 C13 C14 125.0(4)
C12 C13 C14 124.3(4)
N4 C14 C15 122.2(5)
N4 C14 C13 118.2(4)
C15 C14 C13 119.5(5)
C14 C15 C16 118.0(5)
C17 C16 C15 120.0(5)
C16 C17 C18 118.7(5)
N4 C18 C17 123.1(5)
O5 C19 C20 118.2(5)
O5 C19 C24 124.9(4)
C20 C19 C24 116.8(4)
C21 C20 C19 122.5(5)
C20 C21 C22 120.8(4)
C21 C22 C23 118.4(5)
C22 C23 C24 122.5(5)
C23 C24 C19 118.9(4)
C23 C24 C25 118.2(4)
C19 C24 C25 122.9(4)
N5 C25 O6 119.8(4)
N5 C25 C24 120.7(4)
O6 C25 C24 119.5(4)
N6 C26 C27 121.5(6)
C26 C27 C28 119.5(6)
C29 C28 C27 119.8(6)
C28 C29 C30 119.3(6)
N6 C30 C29 120.4(5)
N6 C30 C31 112.0(5)
C29 C30 C31 127.6(5)
N7 C31 C30 112.1(4)
N7 C31 C32 123.8(4)
C30 C31 C32 124.0(4)
N8 C32 C33 122.1(4)
N8 C32 C31 117.1(4)
C33 C32 C31 120.8(4)
C32 C33 C34 119.1(5)
C35 C34 C33 119.2(5)
C34 C35 C36 118.9(5)
N8 C36 C35 122.8(5)
O9 C37 O10 126.9(4)
O9 C37 C38 116.0(4)
O10 C37 C38 117.1(4)
O11 C39 O12 127.6(4)
O11 C39 C40 115.6(5)
O12 C39 C40 116.8(4)
C41 O13 Ni1 114.1(4)
C41A O13 Ni1 116.7(6)
C41 N9 C42 119.2(8)
C41 N9 C43 121.6(8)
C42 N9 C43 119.2(7)
O13 C41 N9 120.5(8)
C41A N9A C43A 123.1(12)
C41A N9A C42A 119.0(12)
C43A N9A C42A 117.9(11)
N9A C41A O13 126.9(12)
O14 C44 N10 126.1(6)
C50 N12 C51 121.6(11)
C50 N12 C52 123.1(12)
C51 N12 C52 115.3(12)
O16 C50 N12 127.4(12)
C49C O15A N11C 126.1(26)
C49C O15A C47A 150.5(24)
N11C O15A C47A 25.0(12)
C49C O15A C48C 163.5(28)
N11C O15A C48C 47.5(21)
C47A O15A C48C 23.2(20)
N11C C47A C48C 159.7(55)
N11C C47A O15A 44.2(21)
C48C C47A O15A 121.9(44)
N11C C47A N11B 75.7(25)
C48C C47A N11B 117.9(44)
O15A C47A N11B 119.5(14)
N11C C47A N11A 53.2(23)
C48C C47A N11A 139.9(44)
O15A C47A N11A 96.9(12)
N11B C47A N11A 22.6(6)
N11C C47A C49C 35.2(22)
C48C C47A C49C 129.5(44)
O15A C47A C49C 9.5(8)
N11B C47A C49C 110.8(12)
N11A C47A C49C 88.3(11)
N11C C47A C47C 38.6(27)
C48C C47A C47C 153.9(46)
O15A C47A C47C 82.2(18)
N11B C47A C47C 37.3(16)
N11A C47A C47C 14.7(15)
C49C C47A C47C 73.5(17)
C47C N11A N11B 171.2(67)
C47C N11A C49B 37.1(56)
N11B N11A C49B 134.2(23)
C47C N11A N11C 101.0(60)
N11B N11A N11C 87.7(20)
C49B N11A N11C 137.3(17)
C47C N11A C48A 134.2(61)
N11B N11A C48A 37.5(16)
C49B N11A C48A 97.2(14)
N11C N11A C48A 122.7(14)
C47C N11A C49A 18.3(56)
N11B N11A C49A 153.0(20)
C49B N11A C49A 20.7(11)
N11C N11A C49A 119.1(13)
C48A N11A C49A 117.3(11)
C47C N11A C47A 122.1(60)
N11B N11A C47A 66.6(18)
C49B N11A C47A 157.2(15)
N11C N11A C47A 21.2(8)
C48A N11A C47A 101.7(12)
C49A N11A C47A 140.3(11)
C47C N11A C48B 147.7(59)
N11B N11A C48B 23.5(16)
C49B N11A C48B 111.0(13)
N11C N11A C48B 111.2(12)
C48A N11A C48B 17.7(8)
C49A N11A C48B 129.5(10)
C47A N11A C48B 90.2(10)
C48B C48A N11B 107.3(25)
C48B C48A N11A 126.3(24)
N11B C48A N11A 21.2(9)
C48B C48A C47C 136.6(29)
N11B C48A C47C 34.0(19)
N11A C48A C47C 12.9(19)
C48B C48A C49B 148.1(23)
N11B C48A C49B 55.1(11)
N11A C48A C49B 34.1(8)
C47C C48A C49B 21.2(17)
C49B C49A O15C 153.1(60)
C49B C49A C47C 47.7(32)
O15C C49A C47C 105.7(61)
C49B C49A N11A 38.1(22)
O15C C49A N11A 115.0(51)
C47C C49A N11A 11.3(33)
N11A N11B C48A 121.3(24)
N11A N11B C47C 4.3(33)
C48A N11B C47C 117.3(29)
N11A N11B N11C 67.1(18)
C48A N11B N11C 160.3(15)
C47C N11B N11C 71.4(29)
N11A N11B C48B 146.7(23)
C48A N11B C48B 29.6(11)
C47C N11B C48B 142.4(28)
N11C N11B C48B 146.2(15)
N11A N11B C47A 90.8(19)
C48A N11B C47A 141.7(16)
C47C N11B C47A 95.1(29)
N11C N11B C47A 23.8(8)
C48B N11B C47A 122.5(14)
N11A N11B C49B 29.5(16)
C48A N11B C49B 92.3(14)
C47C N11B C49B 25.3(26)
N11C N11B C49B 96.3(13)
C48B N11B C49B 117.5(13)
C47A N11B C49B 119.7(13)
C48A C48B N11B 43.1(17)
C48A C48B N11A 36.1(17)
N11B C48B N11A 9.8(7)
C49A C49B C47C 91.8(53)
C49A C49B N11A 121.3(30)
C47C C49B N11A 30.6(47)
C49A C49B O15C 14.8(34)
C47C C49B O15C 77.2(56)
N11A C49B O15C 106.4(31)
C49A C49B N11B 136.3(29)
C47C C49B N11B 46.8(49)
N11A C49B N11B 16.2(8)
O15C C49B N11B 121.6(30)
C49A C49B C48A 165.6(27)
C47C C49B C48A 79.2(51)
N11A C49B C48A 48.7(10)
O15C C49B C48A 152.7(30)
N11B C49B C48A 32.6(7)
C49A O15C C49B 12.1(27)
C49A O15C C47C 42.1(44)
C49B O15C C47C 30.2(27)
N11A C47C C49B 112.3(86)
N11A C47C C49A 150.4(86)
C49B C47C C49A 40.5(38)
N11A C47C N11B 4.5(33)
C49B C47C N11B 107.9(61)
C49A C47C N11B 146.0(56)
N11A C47C O15C 162.9(76)
C49B C47C O15C 72.7(60)
C49A C47C O15C 32.2(33)
N11B C47C O15C 162.6(48)
N11A C47C N11C 56.9(54)
C49B C47C N11C 165.7(66)
C49A C47C N11C 152.1(52)
N11B C47C N11C 61.4(29)
O15C C47C N11C 120.6(48)
N11A C47C C48A 32.9(44)
C49B C47C C48A 79.5(49)
C49A C47C C48A 119.2(46)
N11B C47C C48A 28.7(15)
O15C C47C C48A 149.0(50)
N11C C47C C48A 88.7(30)
N11A C47C C47A 43.1(50)
C49B C47C C47A 153.3(64)
C49A C47C C47A 165.9(49)
N11B C47C C47A 47.6(23)
O15C C47C C47A 134.0(48)
N11C C47C C47A 13.9(10)
C48A C47C C47A 74.9(23)
C47A N11C O15A 110.8(29)
C47A N11C N11A 105.6(28)
O15A N11C N11A 142.1(20)
C47A N11C N11B 80.5(25)
O15A N11C N11B 166.0(19)
N11A N11C N11B 25.2(7)
C47A N11C C49C 131.1(30)
O15A N11C C49C 20.7(11)
N11A N11C C49C 123.0(16)
N11B N11C C49C 148.2(17)
C47A N11C C48C 12.3(34)
O15A N11C C48C 103.2(27)
N11A N11C C48C 114.4(28)
N11B N11C C48C 89.2(27)
C49C N11C C48C 122.6(27)
C47A N11C C47C 127.5(34)
O15A N11C C47C 120.4(26)
N11A N11C C47C 22.0(19)
N11B N11C C47C 47.2(21)
C49C N11C C47C 101.0(24)
C48C N11C C47C 136.3(33)
C47A C48C N11C 8.0(22)
C47A C48C O15A 34.9(30)
N11C C48C O15A 29.3(14)
O15A C49C N11C 33.2(17)
O15A C49C C47A 20.0(17)
N11C C49C C47A 13.7(9)

loop_
_geom_bond_atom_site_label_1
_geom_bond_atom_site_label_2
_geom_bond_distance
Ni1 O1 1.973(3)
Ni1 N1 1.984(4)
Ni1 O9 2.054(3)
Ni1 N8 2.058(4)
Ni1 O8 2.099(3)
Ni1 O13 2.146(3)
Ni2 O3 1.804(3)
Ni2 N3 1.829(4)
Ni2 O2 1.834(3)
Ni2 N2 1.864(4)
Ni3 N5 1.988(4)
Ni3 O5 1.991(3)
Ni3 N4 2.061(4)
Ni3 O12 2.078(4)
Ni3 O4 2.088(3)
Ni3 O14 2.188(4)
Ni4 O7 1.800(3)
Ni4 O6 1.836(3)
Ni4 N7 1.837(4)
Ni4 N6 1.875(5)
Ni5 O11 2.031(3)
Ni5 O10 2.048(3)
Ni5 O7 2.049(3)
Ni5 O3 2.051(3)
Ni5 O8 2.066(3)
Ni5 O4 2.083(3)
O1 C1 1.313(6)
O2 C7 1.328(5)
O3 N1 1.423(4)
O4 N3 1.339(5)
O5 C19 1.319(6)
O6 C25 1.326(6)
O7 N5 1.407(5)
O8 N7 1.329(5)
O9 C37 1.264(5)
O10 C37 1.275(5)
O11 C39 1.250(6)
O12 C39 1.265(6)
O14 C44 1.219(7)
N1 C7 1.299(6)
N2 C8 1.360(7)
N2 C12 1.363(6)
N3 C13 1.312(6)
N4 C18 1.333(6)
N4 C14 1.362(6)
N5 C25 1.294(6)
N6 C26 1.351(7)
N6 C30 1.377(7)
N7 C31 1.309(6)
N8 C36 1.341(6)
N8 C32 1.354(6)
N10 C44 1.340(9)
N10 C46 1.464(10)
N10 C45 1.502(10)
C1 C2 1.423(6)
C1 C6 1.436(7)
C2 C3 1.372(7)
C3 C4 1.408(8)
C4 C5 1.374(7)
C5 C6 1.407(7)
C6 C7 1.474(6)
C8 C9 1.435(11)
C9 C10 1.379(12)
C10 C11 1.430(11)
C11 C12 1.388(8)
C12 C13 1.472(7)
C13 C14 1.482(7)
C14 C15 1.394(7)
C15 C16 1.398(8)
C16 C17 1.361(8)
C17 C18 1.396(7)
C19 C20 1.418(7)
C19 C24 1.435(7)
C20 C21 1.377(7)
C21 C22 1.387(7)
C22 C23 1.394(7)
C23 C24 1.403(7)
C24 C25 1.461(6)
C26 C27 1.371(8)
C27 C28 1.387(9)
C28 C29 1.374(8)
C29 C30 1.392(8)
C30 C31 1.468(7)
C31 C32 1.486(6)
C32 C33 1.381(7)
C33 C34 1.385(7)
C34 C35 1.374(8)
C35 C36 1.385(7)
C37 C38 1.515(6)
C39 C40 1.518(7)
O13 C41 1.296(9)
O13 C41A 1.314(12)
N9 C41 1.336(10)
N9 C42 1.462(12)
N9 C43 1.465(11)
N9A C41A 1.291(15)
N9A C43A 1.47(2)
N9A C42A 1.50(2)
O16 C50 1.285(14)
N12 C50 1.34(2)
N12 C51 1.44(2)
N12 C52 1.47(2)
O15A C49C 0.62(2)
O15A N11C 0.97(2)
O15A C47A 1.29(2)
O15A C48C 1.92(6)
C47A N11C 0.58(2)
C47A C48C 0.89(6)
C47A N11B 1.43(2)
C47A N11A 1.56(2)
C47A C49C 1.86(2)
C47A C47C 1.93(6)
N11A C47C 0.58(5)
N11A N11B 0.599(13)
N11A C49B 1.06(2)
N11A N11C 1.30(2)
N11A C48A 1.42(2)
N11A C49A 1.46(2)
N11A C48B 1.94(2)
C48A C48B 0.73(2)
C48A N11B 1.01(2)
C48A C47C 1.87(5)
C48A C49B 1.87(2)
C49A C49B 0.60(2)
C49A O15C 0.74(6)
C49A C47C 0.93(6)
N11B C47C 1.18(6)
N11B N11C 1.41(2)
N11B C48B 1.41(2)
N11B C49B 1.53(2)
C49B C47C 0.69(5)
C49B O15C 1.31(7)
O15C C47C 1.34(8)
C47C N11C 1.52(6)
N11C C49C 1.43(2)
N11C C48C 1.45(7)
O99 C99 1.34(2)
